data_4317328
loop_
_publ_author_name
'Hyunjin Ko'
'Olivier Gourdon'
'Delphine Gout'
'Eun-Deok Mun'
'Srinivasa Thimmaiah'
'Gordon J. Miller'

_publ_section_title
;
 Rhombohedrally Distorted \g-Brasses Cr1-xFexGa
;
_journal_name_full 'Inorganic Chemistry'
_journal_page_first 11505
_journal_page_last 11515
_journal_paper_doi 10.1021/ic101671k
_journal_volume 49
_journal_year 2010
_chemical_formula_sum 'Cr0.09 Fe0.91 Ga'
_chemical_formula_weight 125.22
_chemical_melting_point ?
_chemical_name_systematic
; 
 ? 
;
_space_group_IT_number 166
_symmetry_cell_setting hexagonal
_symmetry_space_group_name_Hall '-R 3 2"'
_symmetry_space_group_name_H-M 'R -3 m :H'
_atom_sites_solution_hydrogens none
_atom_sites_solution_primary direct
_atom_sites_solution_secondary difmap
_audit_creation_method SHELXL-97
_cell_angle_alpha 90.00
_cell_angle_beta 90.00
_cell_angle_gamma 120.00
_cell_formula_units_Z 39
_cell_length_a 12.4695(18)
_cell_length_b 12.4695(18)
_cell_length_c 7.7807(16)
_cell_measurement_reflns_used 2211
_cell_measurement_temperature 293(2)
_cell_measurement_theta_max 28.17
_cell_measurement_theta_min 3.23
_cell_volume 1047.7(3)
_computing_cell_refinement 'Bruker SMART'
_computing_data_collection 'Bruker SMART'
_computing_data_reduction 'Bruker SAINT'
_computing_molecular_graphics 'Bruker SHELXTL'
_computing_publication_material 'Bruker SHELXTL'
_computing_structure_refinement 'SHELXL-97 (Sheldrick, 2008)'
_computing_structure_solution 'SHELXS-97 (Sheldrick, 2008)'
_diffrn_ambient_temperature 293(2)
_diffrn_detector_area_resol_mean 8.33
_diffrn_measured_fraction_theta_full 1.000
_diffrn_measured_fraction_theta_max 0.988
_diffrn_measurement_device_type 'CCD area detector'
_diffrn_measurement_method 'phi and omega scans'
_diffrn_radiation_monochromator graphite
_diffrn_radiation_source 'fine-focus sealed tube'
_diffrn_radiation_type MoK\a
_diffrn_radiation_wavelength 0.71073
_diffrn_reflns_av_R_equivalents 0.1292
_diffrn_reflns_av_sigmaI/netI 0.0591
_diffrn_reflns_limit_h_max 10
_diffrn_reflns_limit_h_min -16
_diffrn_reflns_limit_k_max 15
_diffrn_reflns_limit_k_min -16
_diffrn_reflns_limit_l_max 9
_diffrn_reflns_limit_l_min -10
_diffrn_reflns_number 2211
_diffrn_reflns_theta_full 25.00
_diffrn_reflns_theta_max 28.17
_diffrn_reflns_theta_min 3.23
_exptl_absorpt_coefficient_mu 37.248
_exptl_absorpt_correction_T_max 0.0565
_exptl_absorpt_correction_T_min 0.0095
_exptl_absorpt_correction_type numerical
_exptl_absorpt_process_details 'X-RED 1.31 and X-SHAPE 2.07, STOE & CIE GmbH 2005'
_exptl_crystal_colour Silver
_exptl_crystal_density_diffrn 7.740
_exptl_crystal_density_meas ?
_exptl_crystal_density_method 'not measured'
_exptl_crystal_description Irregular
_exptl_crystal_F_000 2216
_exptl_crystal_size_max 0.12
_exptl_crystal_size_mid 0.06
_exptl_crystal_size_min 0.03
_refine_diff_density_max 2.104
_refine_diff_density_min -2.003
_refine_diff_density_rms 0.459
_refine_ls_extinction_coef 0.00120(17)
_refine_ls_extinction_expression Fc^*^=kFc[1+0.001xFc^2^\l^3^/sin(2\q)]^-1/4^
_refine_ls_extinction_method SHELXL
_refine_ls_goodness_of_fit_ref 1.290
_refine_ls_hydrogen_treatment none
_refine_ls_matrix_type full
_refine_ls_number_parameters 29
_refine_ls_number_reflns 327
_refine_ls_number_restraints 0
_refine_ls_restrained_S_all 1.290
_refine_ls_R_factor_all 0.0539
_refine_ls_R_factor_gt 0.0534
_refine_ls_shift/su_max 0.000
_refine_ls_shift/su_mean 0.000
_refine_ls_structure_factor_coef Fsqd
_refine_ls_weighting_details 'calc w=1/[\s^2^(Fo^2^)+(0.0285P)^2^+112.5430P] where P=(Fo^2^+2Fc^2^)/3'
_refine_ls_weighting_scheme calc
_refine_ls_wR_factor_gt 0.1322
_refine_ls_wR_factor_ref 0.1325
_reflns_number_gt 324
_reflns_number_total 327
_reflns_threshold_expression >2sigma(I)
_cod_data_source_file ic101671k_si_001_9.cif
_cod_data_source_block Cr0.09Fe0.91Ga#9
_cod_depositor_comments
;
The following automatic conversions were performed:

'_chemical_melting_point' value 'not measured' was changed to '?' -
the value is undefined or not given.

Automatic conversion script
Id: cif_fix_values 1569 2011-02-09 13:29:24Z adriana 

The following automatic conversions were performed:

'_symmetry_cell_setting' value 'Hexagonal' changed to 'hexagonal'
according to the built-in table from CIF Core dictionary named
'cif_core.dic' version 2.4.1 from
2010-06-29.

'_exptl_absorpt_correction_type' value 'Numerical'
changed to 'numerical' according to the built-in table from CIF Core
dictionary named 'cif_core.dic' version 2.4.1 from 2010-06-29.

Automatic conversion script
Id: cif_fix_values 1646 2011-03-28 12:23:43Z adriana 

The following automatic conversions were performed:

'_exptl_crystal_density_meas' value 'not measured' was changed to '?'
- the value is perceived as not measured.

Automatic conversion script
Id: cif_fix_values 3008 2015-01-20 13:52:24Z robertas 
;
_cod_original_sg_symbol_H-M 'R -3 m'
_cod_database_code 4317328

loop_
_symmetry_equiv_pos_as_xyz
'x, y, z'
'-y, x-y, z'
'-x+y, -x, z'
'y, x, -z'
'x-y, -y, -z'
'-x, -x+y, -z'
'x+2/3, y+1/3, z+1/3'
'-y+2/3, x-y+1/3, z+1/3'
'-x+y+2/3, -x+1/3, z+1/3'
'y+2/3, x+1/3, -z+1/3'
'x-y+2/3, -y+1/3, -z+1/3'
'-x+2/3, -x+y+1/3, -z+1/3'
'x+1/3, y+2/3, z+2/3'
'-y+1/3, x-y+2/3, z+2/3'
'-x+y+1/3, -x+2/3, z+2/3'
'y+1/3, x+2/3, -z+2/3'
'x-y+1/3, -y+2/3, -z+2/3'
'-x+1/3, -x+y+2/3, -z+2/3'
'-x, -y, -z'
'y, -x+y, -z'
'x-y, x, -z'
'-y, -x, z'
'-x+y, y, z'
'x, x-y, z'
'-x+2/3, -y+1/3, -z+1/3'
'y+2/3, -x+y+1/3, -z+1/3'
'x-y+2/3, x+1/3, -z+1/3'
'-y+2/3, -x+1/3, z+1/3'
'-x+y+2/3, y+1/3, z+1/3'
'x+2/3, x-y+1/3, z+1/3'
'-x+1/3, -y+2/3, -z+2/3'
'y+1/3, -x+y+2/3, -z+2/3'
'x-y+1/3, x+2/3, -z+2/3'
'-y+1/3, -x+2/3, z+2/3'
'-x+y+1/3, y+2/3, z+2/3'
'x+1/3, x-y+2/3, z+2/3'

loop_
_atom_site_label
_atom_site_type_symbol
_atom_site_fract_x
_atom_site_fract_y
_atom_site_fract_z
_atom_site_U_iso_or_equiv
_atom_site_adp_type
_atom_site_occupancy
_atom_site_symmetry_multiplicity
_atom_site_calc_flag
_atom_site_refinement_flags
_atom_site_disorder_assembly
_atom_site_disorder_group
Ga1 Ga 0.0000 0.0000 0.0000 0.0150(10) Uani 1 12 d S . .
Ga2 Ga 0.23214(17) 0.11607(9) 0.5754(2) 0.0170(6) Uani 1 2 d S . .
Ga3 Ga 0.38560(15) 0.38560(15) 0.5000 0.0154(6) Uani 1 2 d S . .
Fe1 Fe 0.0000 0.0000 0.5000 0.0127(11) Uani 1 12 d S . .
Fe2 Fe 0.4323(2) 0.21615(11) 0.4106(3) 0.0134(6) Uani 0.80 2 d SP . .
Cr2 Cr 0.4323(2) 0.21615(11) 0.4106(3) 0.0134(6) Uani 0.20 2 d SP . .
Fe3 Fe -0.07238(11) 0.07238(11) 0.2500(3) 0.0146(6) Uani 1 2 d S . .

loop_
_atom_site_aniso_label
_atom_site_aniso_U_11
_atom_site_aniso_U_22
_atom_site_aniso_U_33
_atom_site_aniso_U_23
_atom_site_aniso_U_13
_atom_site_aniso_U_12
Ga1 0.0128(13) 0.0128(13) 0.019(2) 0.000 0.000 0.0064(7)
Ga2 0.0112(9) 0.0172(9) 0.0207(10) 0.0004(3) 0.0008(7) 0.0056(5)
Ga3 0.0132(8) 0.0132(8) 0.0211(9) -0.0011(3) 0.0011(3) 0.0076(7)
Fe1 0.0102(16) 0.0102(16) 0.018(3) 0.000 0.000 0.0051(8)
Fe2 0.0124(12) 0.0111(9) 0.0172(11) 0.0002(4) 0.0004(9) 0.0062(6)
Cr2 0.0124(12) 0.0111(9) 0.0172(11) 0.0002(4) 0.0004(9) 0.0062(6)
Fe3 0.0126(9) 0.0126(9) 0.0176(11) 0.0002(4) -0.0002(4) 0.0056(9)

loop_
_atom_type_symbol
_atom_type_description
_atom_type_scat_dispersion_real
_atom_type_scat_dispersion_imag
_atom_type_scat_source
Cr Cr 0.3209 0.6236 'International Tables Vol C Tables 4.2.6.8 and 6.1.1.4'
Fe Fe 0.3463 0.8444 'International Tables Vol C Tables 4.2.6.8 and 6.1.1.4'
Ga Ga 0.2307 1.6083 'International Tables Vol C Tables 4.2.6.8 and 6.1.1.4'

loop_
_geom_angle_atom_site_label_1
_geom_angle_atom_site_label_2
_geom_angle_atom_site_label_3
_geom_angle
_geom_angle_site_symmetry_1
_geom_angle_site_symmetry_3
_geom_angle_publ_flag
Fe3 Ga1 Fe3 180.00(8) 21 3 ?
Fe3 Ga1 Fe3 65.71(8) 21 20 ?
Fe3 Ga1 Fe3 114.29(8) 3 20 ?
Fe3 Ga1 Fe3 114.29(8) 21 2 ?
Fe3 Ga1 Fe3 65.71(8) 3 2 ?
Fe3 Ga1 Fe3 180.00(10) 20 2 ?
Fe3 Ga1 Fe3 114.29(8) 21 . ?
Fe3 Ga1 Fe3 65.71(8) 3 . ?
Fe3 Ga1 Fe3 114.29(8) 20 . ?
Fe3 Ga1 Fe3 65.71(8) 2 . ?
Fe3 Ga1 Fe3 65.71(8) 21 19 ?
Fe3 Ga1 Fe3 114.29(8) 3 19 ?
Fe3 Ga1 Fe3 65.71(8) 20 19 ?
Fe3 Ga1 Fe3 114.29(8) 2 19 ?
Fe3 Ga1 Fe3 180.0 . 19 ?
Fe3 Ga1 Fe2 119.01(5) 21 15_554 ?
Fe3 Ga1 Fe2 60.99(5) 3 15_554 ?
Fe3 Ga1 Fe2 64.57(8) 20 15_554 ?
Fe3 Ga1 Fe2 115.43(8) 2 15_554 ?
Fe3 Ga1 Fe2 60.99(4) . 15_554 ?
Fe3 Ga1 Fe2 119.01(5) 19 15_554 ?
Fe3 Ga1 Fe2 60.99(5) 21 27_445 ?
Fe3 Ga1 Fe2 119.01(5) 3 27_445 ?
Fe3 Ga1 Fe2 115.43(8) 20 27_445 ?
Fe3 Ga1 Fe2 64.57(8) 2 27_445 ?
Fe3 Ga1 Fe2 119.01(5) . 27_445 ?
Fe3 Ga1 Fe2 60.99(4) 19 27_445 ?
Fe2 Ga1 Fe2 180.00(12) 15_554 27_445 ?
Fe3 Ga1 Cr2 60.99(5) 21 27_445 ?
Fe3 Ga1 Cr2 119.01(5) 3 27_445 ?
Fe3 Ga1 Cr2 115.43(8) 20 27_445 ?
Fe3 Ga1 Cr2 64.57(8) 2 27_445 ?
Fe3 Ga1 Cr2 119.01(5) . 27_445 ?
Fe3 Ga1 Cr2 60.99(4) 19 27_445 ?
Fe2 Ga1 Cr2 180.00(12) 15_554 27_445 ?
Fe2 Ga1 Cr2 0.00(12) 27_445 27_445 ?
Fe3 Ga1 Cr2 119.01(5) 21 15_554 ?
Fe3 Ga1 Cr2 60.99(5) 3 15_554 ?
Fe3 Ga1 Cr2 64.57(8) 20 15_554 ?
Fe3 Ga1 Cr2 115.43(8) 2 15_554 ?
Fe3 Ga1 Cr2 60.99(4) . 15_554 ?
Fe3 Ga1 Cr2 119.01(5) 19 15_554 ?
Fe2 Ga1 Cr2 0.00(12) 15_554 15_554 ?
Fe2 Ga1 Cr2 180.000(5) 27_445 15_554 ?
Cr2 Ga1 Cr2 180.000(5) 27_445 15_554 ?
Fe3 Ga1 Fe2 64.57(8) 21 13_444 ?
Fe3 Ga1 Fe2 115.43(8) 3 13_444 ?
Fe3 Ga1 Fe2 119.01(5) 20 13_444 ?
Fe3 Ga1 Fe2 60.99(5) 2 13_444 ?
Fe3 Ga1 Fe2 60.99(4) . 13_444 ?
Fe3 Ga1 Fe2 119.01(5) 19 13_444 ?
Fe2 Ga1 Fe2 114.83(4) 15_554 13_444 ?
Fe2 Ga1 Fe2 65.17(4) 27_445 13_444 ?
Cr2 Ga1 Fe2 65.17(4) 27_445 13_444 ?
Cr2 Ga1 Fe2 114.83(4) 15_554 13_444 ?
Fe3 Ga1 Fe2 115.43(8) 21 25 ?
Fe3 Ga1 Fe2 64.57(8) 3 25 ?
Fe3 Ga1 Fe2 60.99(5) 20 25 ?
Fe3 Ga1 Fe2 119.01(5) 2 25 ?
Fe3 Ga1 Fe2 119.01(4) . 25 ?
Fe3 Ga1 Fe2 60.99(4) 19 25 ?
Fe2 Ga1 Fe2 65.17(4) 15_554 25 ?
Fe2 Ga1 Fe2 114.83(4) 27_445 25 ?
Cr2 Ga1 Fe2 114.83(4) 27_445 25 ?
Cr2 Ga1 Fe2 65.17(4) 15_554 25 ?
Fe2 Ga1 Fe2 180.00(7) 13_444 25 ?
Fe2 Ga2 Fe1 136.14(10) . . ?
Fe2 Ga2 Fe3 147.55(6) . 20_556 ?
Fe1 Ga2 Fe3 57.92(6) . 20_556 ?
Fe2 Ga2 Fe3 147.55(6) . 19_556 ?
Fe1 Ga2 Fe3 57.92(6) . 19_556 ?
Fe3 Ga2 Fe3 63.32(11) 20_556 19_556 ?
Fe2 Ga2 Ga2 63.69(10) . 25_556 ?
Fe1 Ga2 Ga2 160.17(12) . 25_556 ?
Fe3 Ga2 Ga2 105.90(10) 20_556 25_556 ?
Fe3 Ga2 Ga2 105.90(10) 19_556 25_556 ?
Fe2 Ga2 Fe3 79.76(9) . 3 ?
Fe1 Ga2 Fe3 56.39(6) . 3 ?
Fe3 Ga2 Fe3 105.07(9) 20_556 3 ?
Fe3 Ga2 Fe3 105.07(9) 19_556 3 ?
Ga2 Ga2 Fe3 143.45(13) 25_556 3 ?
Fe2 Ga2 Cr2 120.17(9) . 25_556 ?
Fe1 Ga2 Cr2 103.68(8) . 25_556 ?
Fe3 Ga2 Cr2 58.62(7) 20_556 25_556 ?
Fe3 Ga2 Cr2 58.63(7) 19_556 25_556 ?
Ga2 Ga2 Cr2 56.48(9) 25_556 25_556 ?
Fe3 Ga2 Cr2 160.07(10) 3 25_556 ?
Fe2 Ga2 Fe2 120.17(9) . 25_556 ?
Fe1 Ga2 Fe2 103.68(8) . 25_556 ?
Fe3 Ga2 Fe2 58.62(7) 20_556 25_556 ?
Fe3 Ga2 Fe2 58.63(7) 19_556 25_556 ?
Ga2 Ga2 Fe2 56.48(9) 25_556 25_556 ?
Fe3 Ga2 Fe2 160.07(10) 3 25_556 ?
Cr2 Ga2 Fe2 0.00(18) 25_556 25_556 ?
Fe2 Ga2 Ga2 99.97(8) . 21_556 ?
Fe1 Ga2 Ga2 57.483(16) . 21_556 ?
Fe3 Ga2 Ga2 60.58(6) 20_556 21_556 ?
Fe3 Ga2 Ga2 109.40(6) 19_556 21_556 ?
Ga2 Ga2 Ga2 127.642(19) 25_556 21_556 ?
Fe3 Ga2 Ga2 56.26(6) 3 21_556 ?
Cr2 Ga2 Ga2 115.34(8) 25_556 21_556 ?
Fe2 Ga2 Ga2 115.34(8) 25_556 21_556 ?
Fe2 Ga2 Ga2 99.97(8) . 20_556 ?
Fe1 Ga2 Ga2 57.484(16) . 20_556 ?
Fe3 Ga2 Ga2 109.40(6) 20_556 20_556 ?
Fe3 Ga2 Ga2 60.58(6) 19_556 20_556 ?
Ga2 Ga2 Ga2 127.642(19) 25_556 20_556 ?
Fe3 Ga2 Ga2 56.26(6) 3 20_556 ?
Cr2 Ga2 Ga2 115.34(8) 25_556 20_556 ?
Fe2 Ga2 Ga2 115.34(8) 25_556 20_556 ?
Ga2 Ga2 Ga2 103.32(9) 21_556 20_556 ?
Fe2 Ga2 Ga3 54.61(3) . . ?
Fe1 Ga2 Ga3 119.79(4) . . ?
Fe3 Ga2 Ga3 92.99(6) 20_556 . ?
Fe3 Ga2 Ga3 154.10(8) 19_556 . ?
Ga2 Ga2 Ga3 68.95(5) 25_556 . ?
Fe3 Ga2 Ga3 90.55(5) 3 . ?
Cr2 Ga2 Ga3 101.07(5) 25_556 . ?
Fe2 Ga2 Ga3 101.07(5) 25_556 . ?
Ga2 Ga2 Ga3 62.31(4) 21_556 . ?
Ga2 Ga2 Ga3 143.27(11) 20_556 . ?
Fe2 Ga3 Cr2 145.11(13) . 21_556 ?
Fe2 Ga3 Fe2 145.11(13) . 21_556 ?
Cr2 Ga3 Fe2 0.00(2) 21_556 21_556 ?
Fe2 Ga3 Fe3 60.70(7) . 7 ?
Cr2 Ga3 Fe3 145.32(8) 21_556 7 ?
Fe2 Ga3 Fe3 145.32(8) 21_556 7 ?
Fe2 Ga3 Fe3 145.32(8) . 31 ?
Cr2 Ga3 Fe3 60.70(7) 21_556 31 ?
Fe2 Ga3 Fe3 60.70(7) 21_556 31 ?
Fe3 Ga3 Fe3 112.55(9) 7 31 ?
Fe2 Ga3 Cr2 137.57(7) . 8 ?
Cr2 Ga3 Cr2 65.82(9) 21_556 8 ?
Fe2 Ga3 Cr2 65.82(9) 21_556 8 ?
Fe3 Ga3 Cr2 80.63(8) 7 8 ?
Fe3 Ga3 Cr2 63.54(7) 31 8 ?
Fe2 Ga3 Fe2 137.57(7) . 8 ?
Cr2 Ga3 Fe2 65.82(9) 21_556 8 ?
Fe2 Ga3 Fe2 65.82(9) 21_556 8 ?
Fe3 Ga3 Fe2 80.63(8) 7 8 ?
Fe3 Ga3 Fe2 63.54(7) 31 8 ?
Cr2 Ga3 Fe2 0.00(13) 8 8 ?
Fe2 Ga3 Cr2 65.82(9) . 32 ?
Cr2 Ga3 Cr2 137.57(7) 21_556 32 ?
Fe2 Ga3 Cr2 137.57(7) 21_556 32 ?
Fe3 Ga3 Cr2 63.54(7) 7 32 ?
Fe3 Ga3 Cr2 80.63(8) 31 32 ?
Cr2 Ga3 Cr2 113.56(9) 8 32 ?
Fe2 Ga3 Cr2 113.56(9) 8 32 ?
Fe2 Ga3 Fe2 65.82(9) . 32 ?
Cr2 Ga3 Fe2 137.57(7) 21_556 32 ?
Fe2 Ga3 Fe2 137.57(7) 21_556 32 ?
Fe3 Ga3 Fe2 63.54(7) 7 32 ?
Fe3 Ga3 Fe2 80.63(8) 31 32 ?
Cr2 Ga3 Fe2 113.56(9) 8 32 ?
Fe2 Ga3 Fe2 113.56(9) 8 32 ?
Cr2 Ga3 Fe2 0.00(10) 32 32 ?
Fe2 Ga3 Ga3 57.60(7) . 15_554 ?
Cr2 Ga3 Ga3 109.19(5) 21_556 15_554 ?
Fe2 Ga3 Ga3 109.19(5) 21_556 15_554 ?
Fe3 Ga3 Ga3 105.37(5) 7 15_554 ?
Fe3 Ga3 Ga3 96.82(6) 31 15_554 ?
Cr2 Ga3 Ga3 159.99(9) 8 15_554 ?
Fe2 Ga3 Ga3 159.99(9) 8 15_554 ?
Cr2 Ga3 Ga3 55.88(4) 32 15_554 ?
Fe2 Ga3 Ga3 55.88(4) 32 15_554 ?
Fe2 Ga3 Ga3 109.19(5) . 8 ?
Cr2 Ga3 Ga3 57.60(7) 21_556 8 ?
Fe2 Ga3 Ga3 57.60(7) 21_556 8 ?
Fe3 Ga3 Ga3 96.82(6) 7 8 ?
Fe3 Ga3 Ga3 105.37(5) 31 8 ?
Cr2 Ga3 Ga3 55.88(4) 8 8 ?
Fe2 Ga3 Ga3 55.88(4) 8 8 ?
Cr2 Ga3 Ga3 159.99(9) 32 8 ?
Fe2 Ga3 Ga3 159.99(9) 32 8 ?
Ga3 Ga3 Ga3 139.56(10) 15_554 8 ?
Fe3 Fe1 Fe3 114.29(9) . 20_556 ?
Fe3 Fe1 Fe3 65.71(9) . 2 ?
Fe3 Fe1 Fe3 180.0 20_556 2 ?
Fe3 Fe1 Fe3 114.29(9) . 21_556 ?
Fe3 Fe1 Fe3 65.71(9) 20_556 21_556 ?
Fe3 Fe1 Fe3 114.29(9) 2 21_556 ?
Fe3 Fe1 Fe3 65.71(9) . 3 ?
Fe3 Fe1 Fe3 114.29(9) 20_556 3 ?
Fe3 Fe1 Fe3 65.71(9) 2 3 ?
Fe3 Fe1 Fe3 180.0 21_556 3 ?
Fe3 Fe1 Fe3 180.0 . 19_556 ?
Fe3 Fe1 Fe3 65.71(9) 20_556 19_556 ?
Fe3 Fe1 Fe3 114.29(9) 2 19_556 ?
Fe3 Fe1 Fe3 65.71(9) 21_556 19_556 ?
Fe3 Fe1 Fe3 114.29(9) 3 19_556 ?
Fe3 Fe1 Ga2 61.14(4) . 19_556 ?
Fe3 Fe1 Ga2 118.86(4) 20_556 19_556 ?
Fe3 Fe1 Ga2 61.14(4) 2 19_556 ?
Fe3 Fe1 Ga2 64.39(7) 21_556 19_556 ?
Fe3 Fe1 Ga2 115.61(7) 3 19_556 ?
Fe3 Fe1 Ga2 118.86(4) 19_556 19_556 ?
Fe3 Fe1 Ga2 61.14(4) . 21_556 ?
Fe3 Fe1 Ga2 64.39(7) 20_556 21_556 ?
Fe3 Fe1 Ga2 115.61(7) 2 21_556 ?
Fe3 Fe1 Ga2 118.86(4) 21_556 21_556 ?
Fe3 Fe1 Ga2 61.14(4) 3 21_556 ?
Fe3 Fe1 Ga2 118.86(4) 19_556 21_556 ?
Ga2 Fe1 Ga2 114.97(3) 19_556 21_556 ?
Fe3 Fe1 Ga2 118.86(4) . 3 ?
Fe3 Fe1 Ga2 115.61(7) 20_556 3 ?
Fe3 Fe1 Ga2 64.39(7) 2 3 ?
Fe3 Fe1 Ga2 61.14(4) 21_556 3 ?
Fe3 Fe1 Ga2 118.86(4) 3 3 ?
Fe3 Fe1 Ga2 61.14(4) 19_556 3 ?
Ga2 Fe1 Ga2 65.03(3) 19_556 3 ?
Ga2 Fe1 Ga2 180.0 21_556 3 ?
Fe3 Fe1 Ga2 118.86(4) . . ?
Fe3 Fe1 Ga2 61.14(4) 20_556 . ?
Fe3 Fe1 Ga2 118.86(4) 2 . ?
Fe3 Fe1 Ga2 115.61(7) 21_556 . ?
Fe3 Fe1 Ga2 64.39(7) 3 . ?
Fe3 Fe1 Ga2 61.14(4) 19_556 . ?
Ga2 Fe1 Ga2 180.0 19_556 . ?
Ga2 Fe1 Ga2 65.03(3) 21_556 . ?
Ga2 Fe1 Ga2 114.97(3) 3 . ?
Fe3 Fe1 Ga2 64.39(7) . 2 ?
Fe3 Fe1 Ga2 61.14(4) 20_556 2 ?
Fe3 Fe1 Ga2 118.86(4) 2 2 ?
Fe3 Fe1 Ga2 61.14(4) 21_556 2 ?
Fe3 Fe1 Ga2 118.86(4) 3 2 ?
Fe3 Fe1 Ga2 115.61(7) 19_556 2 ?
Ga2 Fe1 Ga2 65.04(3) 19_556 2 ?
Ga2 Fe1 Ga2 65.04(3) 21_556 2 ?
Ga2 Fe1 Ga2 114.96(3) 3 2 ?
Ga2 Fe1 Ga2 114.96(3) . 2 ?
Fe3 Fe1 Ga2 115.61(7) . 20_556 ?
Fe3 Fe1 Ga2 118.86(4) 20_556 20_556 ?
Fe3 Fe1 Ga2 61.14(4) 2 20_556 ?
Fe3 Fe1 Ga2 118.86(4) 21_556 20_556 ?
Fe3 Fe1 Ga2 61.14(4) 3 20_556 ?
Fe3 Fe1 Ga2 64.39(7) 19_556 20_556 ?
Ga2 Fe1 Ga2 114.96(3) 19_556 20_556 ?
Ga2 Fe1 Ga2 114.96(3) 21_556 20_556 ?
Ga2 Fe1 Ga2 65.04(3) 3 20_556 ?
Ga2 Fe1 Ga2 65.04(3) . 20_556 ?
Ga2 Fe1 Ga2 180.00(8) 2 20_556 ?
Ga2 Fe2 Ga3 72.01(6) . . ?
Ga2 Fe2 Ga3 72.01(6) . 20_556 ?
Ga3 Fe2 Ga3 140.67(12) . 20_556 ?
Ga2 Fe2 Fe3 108.44(10) . 8 ?
Ga3 Fe2 Fe3 118.99(10) . 8 ?
Ga3 Fe2 Fe3 59.96(7) 20_556 8 ?
Ga2 Fe2 Fe3 108.44(10) . 7 ?
Ga3 Fe2 Fe3 59.97(7) . 7 ?
Ga3 Fe2 Fe3 118.99(10) 20_556 7 ?
Fe3 Fe2 Fe3 63.08(12) 8 7 ?
Ga2 Fe2 Ga1 162.69(12) . 7 ?
Ga3 Fe2 Ga1 104.78(7) . 7 ?
Ga3 Fe2 Ga1 104.78(7) 20_556 7 ?
Fe3 Fe2 Ga1 57.48(7) 8 7 ?
Fe3 Fe2 Ga1 57.48(7) 7 7 ?
Ga2 Fe2 Ga3 91.09(8) . 15_554 ?
Ga3 Fe2 Ga3 66.52(5) . 15_554 ?
Ga3 Fe2 Ga3 129.30(9) 20_556 15_554 ?
Fe3 Fe2 Ga3 160.47(11) 8 15_554 ?
Fe3 Fe2 Ga3 111.67(7) 7 15_554 ?
Ga1 Fe2 Ga3 103.35(8) 7 15_554 ?
Ga2 Fe2 Ga3 91.09(8) . 33_545 ?
Ga3 Fe2 Ga3 129.30(9) . 33_545 ?
Ga3 Fe2 Ga3 66.52(5) 20_556 33_545 ?
Fe3 Fe2 Ga3 111.67(7) 8 33_545 ?
Fe3 Fe2 Ga3 160.47(11) 7 33_545 ?
Ga1 Fe2 Ga3 103.35(8) 7 33_545 ?
Ga3 Fe2 Ga3 66.44(9) 15_554 33_545 ?
Ga2 Fe2 Ga2 59.83(9) . 25_556 ?
Ga3 Fe2 Ga2 74.30(5) . 25_556 ?
Ga3 Fe2 Ga2 74.30(5) 20_556 25_556 ?
Fe3 Fe2 Ga2 58.32(7) 8 25_556 ?
Fe3 Fe2 Ga2 58.32(7) 7 25_556 ?
Ga1 Fe2 Ga2 102.86(9) 7 25_556 ?
Ga3 Fe2 Ga2 137.10(7) 15_554 25_556 ?
Ga3 Fe2 Ga2 137.10(7) 33_545 25_556 ?
Ga2 Fe2 Fe3 141.48(12) . 27 ?
Ga3 Fe2 Fe3 108.95(6) . 27 ?
Ga3 Fe2 Fe3 108.96(6) 20_556 27 ?
Fe3 Fe2 Fe3 104.20(10) 8 27 ?
Fe3 Fe2 Fe3 104.20(10) 7 27 ?
Ga1 Fe2 Fe3 55.83(7) 7 27 ?
Ga3 Fe2 Fe3 57.61(6) 15_554 27 ?
Ga3 Fe2 Fe3 57.61(6) 33_545 27 ?
Ga2 Fe2 Fe3 158.69(11) 25_556 27 ?
Ga2 Fe2 Fe2 127.40(2) . 33_545 ?
Ga3 Fe2 Fe2 160.51(8) . 33_545 ?
Ga3 Fe2 Fe2 57.96(6) 20_556 33_545 ?
Fe3 Fe2 Fe2 60.56(7) 8 33_545 ?
Fe3 Fe2 Fe2 109.07(7) 7 33_545 ?
Ga1 Fe2 Fe2 57.41(2) 7 33_545 ?
Ga3 Fe2 Fe2 107.52(13) 15_554 33_545 ?
Ga3 Fe2 Fe2 56.22(7) 33_545 33_545 ?
Ga2 Fe2 Fe2 115.16(10) 25_556 33_545 ?
Fe3 Fe2 Fe2 55.83(8) 27 33_545 ?
Ga2 Fe2 Cr2 127.40(2) . 33_545 ?
Ga3 Fe2 Cr2 160.51(8) . 33_545 ?
Ga3 Fe2 Cr2 57.96(6) 20_556 33_545 ?
Fe3 Fe2 Cr2 60.56(7) 8 33_545 ?
Fe3 Fe2 Cr2 109.07(7) 7 33_545 ?
Ga1 Fe2 Cr2 57.41(2) 7 33_545 ?
Ga3 Fe2 Cr2 107.52(13) 15_554 33_545 ?
Ga3 Fe2 Cr2 56.22(7) 33_545 33_545 ?
Ga2 Fe2 Cr2 115.16(10) 25_556 33_545 ?
Fe3 Fe2 Cr2 55.83(8) 27 33_545 ?
Fe2 Fe2 Cr2 0.00(11) 33_545 33_545 ?
Ga1 Fe3 Fe1 102.42(8) . . ?
Ga1 Fe3 Ga3 107.45(7) . 13_444 ?
Fe1 Fe3 Ga3 133.88(7) . 13_444 ?
Ga1 Fe3 Ga3 107.45(7) . 31 ?
Fe1 Fe3 Ga3 133.88(7) . 31 ?
Ga3 Fe3 Ga3 67.45(9) 13_444 31 ?
Ga1 Fe3 Ga2 109.58(7) . 21_556 ?
Fe1 Fe3 Ga2 60.94(6) . 21_556 ?
Ga3 Fe3 Ga2 134.05(10) 13_444 21_556 ?
Ga3 Fe3 Ga2 76.16(5) 31 21_556 ?
Ga1 Fe3 Ga2 109.58(7) . 19_556 ?
Fe1 Fe3 Ga2 60.94(6) . 19_556 ?
Ga3 Fe3 Ga2 76.16(5) 13_444 19_556 ?
Ga3 Fe3 Ga2 134.05(10) 31 19_556 ?
Ga2 Fe3 Ga2 114.62(12) 21_556 19_556 ?
Ga1 Fe3 Cr2 61.52(7) . 13_444 ?
Fe1 Fe3 Cr2 109.43(7) . 13_444 ?
Ga3 Fe3 Cr2 59.34(5) 13_444 13_444 ?
Ga3 Fe3 Cr2 115.49(9) 31 13_444 ?
Ga2 Fe3 Cr2 166.48(11) 21_556 13_444 ?
Ga2 Fe3 Cr2 63.06(7) 19_556 13_444 ?
Ga1 Fe3 Fe2 61.52(7) . 13_444 ?
Fe1 Fe3 Fe2 109.43(7) . 13_444 ?
Ga3 Fe3 Fe2 59.34(5) 13_444 13_444 ?
Ga3 Fe3 Fe2 115.49(9) 31 13_444 ?
Ga2 Fe3 Fe2 166.48(11) 21_556 13_444 ?
Ga2 Fe3 Fe2 63.06(7) 19_556 13_444 ?
Cr2 Fe3 Fe2 0.0(2) 13_444 13_444 ?
Ga1 Fe3 Cr2 61.52(7) . 15_554 ?
Fe1 Fe3 Cr2 109.43(7) . 15_554 ?
Ga3 Fe3 Cr2 115.49(9) 13_444 15_554 ?
Ga3 Fe3 Cr2 59.34(5) 31 15_554 ?
Ga2 Fe3 Cr2 63.06(7) 21_556 15_554 ?
Ga2 Fe3 Cr2 166.48(11) 19_556 15_554 ?
Cr2 Fe3 Cr2 115.74(14) 13_444 15_554 ?
Fe2 Fe3 Cr2 115.74(14) 13_444 15_554 ?
Ga1 Fe3 Fe2 61.52(7) . 15_554 ?
Fe1 Fe3 Fe2 109.43(7) . 15_554 ?
Ga3 Fe3 Fe2 115.49(9) 13_444 15_554 ?
Ga3 Fe3 Fe2 59.34(5) 31 15_554 ?
Ga2 Fe3 Fe2 63.06(7) 21_556 15_554 ?
Ga2 Fe3 Fe2 166.48(11) 19_556 15_554 ?
Cr2 Fe3 Fe2 115.74(14) 13_444 15_554 ?
Fe2 Fe3 Fe2 115.74(14) 13_444 15_554 ?
Cr2 Fe3 Fe2 0.00(15) 15_554 15_554 ?
Ga1 Fe3 Ga2 161.65(11) . 2 ?
Fe1 Fe3 Ga2 59.23(6) . 2 ?
Ga3 Fe3 Ga2 87.69(7) 13_444 2 ?
Ga3 Fe3 Ga2 87.69(7) 31 2 ?
Ga2 Fe3 Ga2 63.16(6) 21_556 2 ?
Ga2 Fe3 Ga2 63.16(6) 19_556 2 ?
Cr2 Fe3 Ga2 121.78(7) 13_444 2 ?
Fe2 Fe3 Ga2 121.78(7) 13_444 2 ?
Cr2 Fe3 Ga2 121.78(7) 15_554 2 ?
Fe2 Fe3 Ga2 121.78(7) 15_554 2 ?
Ga1 Fe3 Fe3 57.14(4) . 3 ?
Fe1 Fe3 Fe3 57.15(4) . 3 ?
Ga3 Fe3 Fe3 164.57(5) 13_444 3 ?
Ga3 Fe3 Fe3 114.13(5) 31 3 ?
Ga2 Fe3 Fe3 58.34(6) 21_556 3 ?
Ga2 Fe3 Fe3 108.47(6) 19_556 3 ?
Cr2 Fe3 Fe3 108.89(6) 13_444 3 ?
Fe2 Fe3 Fe3 108.89(6) 13_444 3 ?
Cr2 Fe3 Fe3 58.46(6) 15_554 3 ?
Fe2 Fe3 Fe3 58.46(6) 15_554 3 ?
Ga2 Fe3 Fe3 107.60(5) 2 3 ?

loop_
_geom_bond_atom_site_label_1
_geom_bond_atom_site_label_2
_geom_bond_distance
_geom_bond_site_symmetry_2
_geom_bond_publ_flag
Ga1 Fe3 2.495(2) 21 ?
Ga1 Fe3 2.495(2) 3 ?
Ga1 Fe3 2.495(2) 20 ?
Ga1 Fe3 2.495(2) 2 ?
Ga1 Fe3 2.495(2) . ?
Ga1 Fe3 2.495(2) 19 ?
Ga1 Fe2 2.601(2) 15_554 ?
Ga1 Fe2 2.601(2) 27_445 ?
Ga1 Cr2 2.601(2) 27_445 ?
Ga1 Cr2 2.601(2) 15_554 ?
Ga1 Fe2 2.601(2) 13_444 ?
Ga1 Fe2 2.601(2) 25 ?
Ga2 Fe2 2.513(3) . ?
Ga2 Fe1 2.5747(19) . ?
Ga2 Fe3 2.580(2) 20_556 ?
Ga2 Fe3 2.580(2) 19_556 ?
Ga2 Ga2 2.606(4) 25_556 ?
Ga2 Fe3 2.702(3) 3 ?
Ga2 Cr2 2.702(3) 25_556 ?
Ga2 Fe2 2.702(3) 25_556 ?
Ga2 Ga2 2.768(2) 21_556 ?
Ga2 Ga2 2.768(2) 20_556 ?
Ga2 Ga3 2.978(2) . ?
Ga3 Fe2 2.5530(10) . ?
Ga3 Cr2 2.5531(10) 21_556 ?
Ga3 Fe2 2.5531(10) 21_556 ?
Ga3 Fe3 2.569(2) 7 ?
Ga3 Fe3 2.569(2) 31 ?
Ga3 Cr2 2.604(2) 8 ?
Ga3 Fe2 2.604(2) 8 ?
Ga3 Cr2 2.604(2) 32 ?
Ga3 Fe2 2.604(2) 32 ?
Ga3 Ga3 2.8286(13) 15_554 ?
Ga3 Ga3 2.8286(13) 8 ?
Fe1 Fe3 2.496(2) . ?
Fe1 Fe3 2.496(2) 20_556 ?
Fe1 Fe3 2.496(2) 2 ?
Fe1 Fe3 2.496(2) 21_556 ?
Fe1 Fe3 2.496(2) 3 ?
Fe1 Fe3 2.496(2) 19_556 ?
Fe1 Ga2 2.5746(19) 19_556 ?
Fe1 Ga2 2.5746(19) 21_556 ?
Fe1 Ga2 2.5746(19) 3 ?
Fe1 Ga2 2.5747(19) 2 ?
Fe1 Ga2 2.5747(19) 20_556 ?
Fe2 Ga3 2.5530(10) 20_556 ?
Fe2 Fe3 2.588(2) 8 ?
Fe2 Fe3 2.588(2) 7 ?
Fe2 Ga1 2.601(2) 7 ?
Fe2 Ga3 2.604(2) 15_554 ?
Fe2 Ga3 2.604(2) 33_545 ?
Fe2 Ga2 2.702(3) 25_556 ?
Fe2 Fe3 2.724(3) 27 ?
Fe2 Fe2 2.802(3) 33_545 ?
Fe2 Cr2 2.802(3) 33_545 ?
Fe3 Ga3 2.569(2) 13_444 ?
Fe3 Ga3 2.569(2) 31 ?
Fe3 Ga2 2.580(2) 21_556 ?
Fe3 Ga2 2.580(2) 19_556 ?
Fe3 Cr2 2.588(2) 13_444 ?
Fe3 Fe2 2.588(2) 13_444 ?
Fe3 Cr2 2.588(2) 15_554 ?
Fe3 Fe2 2.588(2) 15_554 ?
Fe3 Ga2 2.702(3) 2 ?
Fe3 Fe3 2.708(4) 3 ?
